data_2104386
loop_
_publ_author_name
'Zhang, N.'
'Glazer, A. M.'
'Baker, D.'
'Thomas, P. A.'

_publ_section_title
;
 Structures of K~0.05~Na~0.95~NbO~3~ (50--300K) and
 K~0.30~Na~0.70~NbO~3~ (100--200K)
;
_journal_coeditor_code WF5039
_journal_issue 3
_journal_name_full 'Acta Crystallographica Section B'
_journal_page_first 291
_journal_page_last 299
_journal_paper_doi 10.1107/S0108768109011057
_journal_volume 65
_journal_year 2009
_chemical_formula_structural 'K Na (Nb O3)'
_chemical_formula_sum 'K0.05 Na0.95 Nb O3'
_chemical_formula_weight 164.70
_chemical_name_systematic 'Sodium Potassium Niobate'
_space_group_IT_number 6
_symmetry_cell_setting monoclinic
_symmetry_space_group_name_Hall 'P -2y'
_symmetry_space_group_name_H-M 'P 1 m 1'
_cell_angle_alpha 90
_cell_angle_beta 90.051(4)
_cell_angle_gamma 90
_cell_formula_units_Z 4
_cell_length_a 5.60123(12)
_cell_length_b 7.79834(15)
_cell_length_c 5.54800(14)
_cell_volume 242.338(9)
_computing_structure_refinement 'TOPAS Academic'
_diffrn_ambient_temperature 300
_diffrn_measurement_device_type D2B
_diffrn_radiation_monochromator 'Ge [115]'
_diffrn_radiation_probe neutron
_diffrn_radiation_type Neutron
_diffrn_radiation_wavelength 1.60
_pd_block_diffractogram_id KNN05at300K
_pd_char_colour white
_pd_meas_2theta_range_inc 0.05
_pd_meas_2theta_range_max 160
_pd_meas_2theta_range_min 0.10
_pd_proc_ls_prof_R_factor 0.0599
_pd_proc_ls_prof_wR_factor 0.0791
_pd_spec_mounting 'Vanadium can packed with powder'
_pd_spec_mount_mode reflection
_pd_spec_shape flat
_refine_ls_goodness_of_fit_all 1.73
_refine_ls_number_parameters 57
_cod_data_source_file wf5039.cif
_cod_data_source_block KNN05at300K1
_cod_original_cell_volume 242.338(11)
_cod_original_formula_sum 'K0.05 Na0.95 Nb1 O3'
_cod_database_code 2104386

loop_
_symmetry_equiv_pos_as_xyz
'x, -y, z'
'x, y, z'

loop_
_atom_site_aniso_label
_atom_site_aniso_U_11
_atom_site_aniso_U_22
_atom_site_aniso_U_33
_atom_site_aniso_U_12
_atom_site_aniso_U_13
_atom_site_aniso_U_23
_atom_site_aniso_type_symbol
Na1 0.017(3) 0.0173(18) 0.028(3) 0 -0.020(6) 0 Na+1
K1 0.017(3) 0.0173(18) 0.028(3) 0 -0.020(6) 0 K+1
Na2 0.017(3) 0.0173(18) 0.028(3) 0 -0.020(6) 0 Na+1
K2 0.017(3) 0.0173(18) 0.028(3) 0 -0.020(6) 0 K+1
Na3 0.017(3) 0.0173(18) 0.028(3) 0 -0.020(6) 0 Na+1
K3 0.017(3) 0.0173(18) 0.028(3) 0 -0.020(6) 0 K+1
Na4 0.017(3) 0.0173(18) 0.028(3) 0 -0.020(6) 0 Na+1
K4 0.017(3) 0.0173(18) 0.028(3) 0 -0.020(6) 0 K+1
Nb1 0.0026(13) 0.0067(10) 0.0048(10) 0.0002(16) -0.002(4) -0.011(3) Nb+5
Nb2 0.0026(13) 0.0067(10) 0.0048(10) 0.0002(16) -0.002(4) -0.011(3) Nb+5
O1 0.021(2) 0.0027(12) 0.019(2) 0 -0.023(3) 0 O-2
O2 0.021(2) 0.0027(12) 0.019(2) 0 -0.023(3) 0 O-2
O7 0.021(2) 0.0027(12) 0.019(2) 0 -0.023(3) 0 O-2
O8 0.021(2) 0.0027(12) 0.019(2) 0 -0.023(3) 0 O-2
O3 0.0074(9) 0.0148(13) 0.0076(8) -0.0036(9) -0.010(2) 0.007(2) O-2
O4 0.0074(9) 0.0148(13) 0.0076(8) -0.0036(9) -0.010(2) 0.007(2) O-2
O5 0.0074(9) 0.0148(13) 0.0076(8) -0.0036(9) -0.010(2) 0.007(2) O-2
O6 0.0074(9) 0.0148(13) 0.0076(8) -0.0036(9) -0.010(2) 0.007(2) O-2

loop_
_atom_site_type_symbol
_atom_site_label
_atom_site_fract_x
_atom_site_fract_y
_atom_site_fract_z
_atom_site_occupancy
Na+1 Na1 0.538(2) 0 0.0048(15) 0.95
K+1 K1 0.538(2) 0 0.0048(15) 0.05
Na+1 Na2 0.038(2) 0 0.4952(15) 0.95
K+1 K2 0.038(2) 0 0.4952(15) 0.05
Na+1 Na3 0.538(2) 0.5 0.0048(15) 0.95
K+1 K3 0.538(2) 0.5 0.0048(15) 0.05
Na+1 Na4 0.038(2) 0.5 0.4952(15) 0.95
K+1 K4 0.038(2) 0.5 0.4952(15) 0.05
Nb+5 Nb1 0.0322(8) 0.25 0.004(4) 1
Nb+5 Nb2 0.5322(8) 0.25 0.504(4) 1
O-2 O1 -0.0033(15) 0 0.0561(8) 1
O-2 O2 0.5033(15) 0 0.4439(8) 1
O-2 O7 0.0033(15) 0.5 -0.0561(8) 1
O-2 O8 0.4967(15) 0.5 0.5561(8) 1
O-2 O3 0.2839(9) 0.2835(9) 0.2174(9) 1
O-2 O4 0.2174(9) 0.2311(9) 0.7161(9) 1
O-2 O5 0.7826(9) 0.2690(9) 0.2839(9) 1
O-2 O6 0.7161(9) 0.2165(9) 0.7826(9) 1

loop_
_atom_type_symbol
Na1+
K1+
Nb5+
O2-
